data_1575490
loop_
_publ_author_name
'Al-Zuhaika, Nahil'
'Severin, Simon'
'Schmuckler, Madeleine D.'
'Lough, Alan J.'
'Stephan, Douglas W.'

_publ_section_title
;
 A facile route to <i>cis</i>-olefin-linked phosphino-phosphonium salts of
 the form: [Ph<sub>2</sub>PC(R)C(H)P(R')<sub>2</sub>H][AlCl<sub>4</sub>].
;
_journal_issue 77
_journal_name_full 'Chemical communications (Cambridge, England)'
_journal_page_first 14967
_journal_page_last 14970
_journal_paper_doi 10.1039/d5cc03456f
_journal_volume 61
_journal_year 2025
_chemical_formula_moiety 'C28 H34 Br P2, Al Cl4'
_chemical_formula_sum 'C28 H34 Al Br Cl4 P2'
_chemical_formula_weight 681.225
_space_group_crystal_system monoclinic
_space_group_IT_number 14
_space_group_name_Hall '-P 2yn'
_space_group_name_H-M_alt 'P 1 21/n 1'
_symmetry_Int_Tables_number 14
_audit_creation_date 2025-04-16
_audit_creation_method
;
Olex2 1.5
(compiled 2025.03.04 svn.red2d20d0 for OlexSys, GUI svn.r7188)
;
_audit_update_record
;
2025-04-16 deposited with the CCDC.	2025-08-15 downloaded from the CCDC.
;
_cell_angle_alpha 90
_cell_angle_beta 109.043(2)
_cell_angle_gamma 90
_cell_formula_units_Z 4
_cell_length_a 10.7254(7)
_cell_length_b 19.8355(11)
_cell_length_c 16.0902(10)
_cell_measurement_reflns_used 2853
_cell_measurement_temperature 149.99
_cell_measurement_theta_max 27.40
_cell_measurement_theta_min 2.26
_cell_volume 3235.8(3)
_computing_molecular_graphics 'Olex2 1.5 (Dolomanov et al., 2009)'
_computing_publication_material 'Olex2 1.5 (Dolomanov et al., 2009)'
_computing_structure_refinement 'olex2.refine 1.5 (Bourhis et al., 2015)'
_diffrn_ambient_temperature 149.99
_diffrn_measured_fraction_theta_full 0.9972
_diffrn_measured_fraction_theta_max 0.9972
_diffrn_measurement_device_type 'Bruker APEX-II CCD'
_diffrn_measurement_method '\f and \w scans'
_diffrn_radiation_monochromator graphite
_diffrn_radiation_type 'Mo K\a'
_diffrn_radiation_wavelength 0.71073
_diffrn_reflns_av_R_equivalents 0.0000
_diffrn_reflns_av_unetI/netI 0.0234
_diffrn_reflns_Laue_measured_fraction_full 0.9972
_diffrn_reflns_Laue_measured_fraction_max 0.9972
_diffrn_reflns_limit_h_max 13
_diffrn_reflns_limit_h_min -13
_diffrn_reflns_limit_k_max 25
_diffrn_reflns_limit_k_min 0
_diffrn_reflns_limit_l_max 20
_diffrn_reflns_limit_l_min 0
_diffrn_reflns_number 7412
_diffrn_reflns_point_group_measured_fraction_full 0.9972
_diffrn_reflns_point_group_measured_fraction_max 0.9972
_diffrn_reflns_theta_full 24.9990
_diffrn_reflns_theta_max 25.00
_diffrn_reflns_theta_min 2.02
_diffrn_source_current 30.0
_diffrn_source_power 1.5
_diffrn_source_voltage 50.0
_diffrn_standards_number 0
_exptl_absorpt_coefficient_mu 1.747
_exptl_absorpt_correction_T_max 0.745552
_exptl_absorpt_correction_T_min 0.575104
_exptl_absorpt_correction_type none
_exptl_absorpt_process_details
;
 TWINABS-2012/1 (Bruker,2012) was used for absorption correction.
 
For component 1:
 wR2(int) was 0.0612 before and 0.0405 after correction.
 The Ratio of minimum to maximum transmission is 0.77.
 
For component 2:
 wR2(int) was 0.1112 before and 0.0591 after correction.
 The Ratio of minimum to maximum transmission is 0.77.

Final HKLF 4 output contains 118753 reflections, Rint = 0.0650
 (49245 with I > 3sig(I), Rint = 0.0347)
;
_exptl_crystal_colour colourless
_exptl_crystal_density_diffrn 1.398
_exptl_crystal_description Shard
_exptl_crystal_F_000 1395.115
_exptl_crystal_size_max 0.32
_exptl_crystal_size_mid 0.28
_exptl_crystal_size_min 0.26
_refine_diff_density_max 0.4117
_refine_diff_density_min -0.4018
_refine_diff_density_rms 0.0737
_refine_ls_d_res_high 0.8409
_refine_ls_d_res_low 10.0914
_refine_ls_goodness_of_fit_ref 1.0332
_refine_ls_hydrogen_treatment mixed
_refine_ls_matrix_type full
_refine_ls_number_constraints 54
_refine_ls_number_parameters 335
_refine_ls_number_reflns 5692
_refine_ls_number_restraints 0
_refine_ls_restrained_S_all 1.0332
_refine_ls_R_factor_all 0.0308
_refine_ls_R_factor_gt 0.0245
_refine_ls_shift/su_max -0.0004
_refine_ls_shift/su_mean 0.0000
_refine_ls_structure_factor_coef Fsqd
_refine_ls_weighting_details 'w=1/[\s^2^(Fo^2^)+(0.0245P)^2^+2.6036P] where P=(Fo^2^+2Fc^2^)/3'
_refine_ls_weighting_scheme calc
_refine_ls_wR_factor_gt 0.0569
_refine_ls_wR_factor_ref 0.0590
_reflns_Friedel_coverage 0.0
_reflns_limit_h_max 8
_reflns_limit_h_min -12
_reflns_limit_k_max 23
_reflns_limit_k_min 0
_reflns_limit_l_max 19
_reflns_limit_l_min -8
_reflns_number_gt 5100
_reflns_number_total 5692
_reflns_threshold_expression I>=2u(I)
_cod_data_source_file d5cc03456f2.cif
_cod_data_source_block 1
_cod_depositor_comments 'Adding full bibliography for 1575490--1575492.cif.'
_cod_database_code 1575490
_olex2_refinement_description
;
1. Fixed Uiso
 At 1.2 times of:
  All C(H) groups
 At 1.5 times of:
  All C(H,H,H) groups
2.a Aromatic/amide H refined with riding coordinates:
 C16(H16), C11(H11), C12(H12), C8(H8), C10(H10), C23(H23), C17(H17), C26(H26),
 C2(H2), C6(H6), C25(H25), C20(H20), C22(H22), C18(H18), C5(H5)
2.b Idealised Me refined as rotating group:
 C7(H7a,H7b,H7c), C15(H15a,H15b,H15c), C21(H21a,H21b,H21c), C24(H24a,H24b,
 H24c), C27(H27a,H27b,H27c), C28(H28a,H28b,H28c)
;
_olex2_submission_special_instructions 'No special instructions were received'

loop_
_space_group_symop_id
_space_group_symop_operation_xyz
1 x,y,z
2 -x+1/2,y+1/2,-z+1/2
3 -x,-y,-z
4 x-1/2,-y-1/2,z-1/2

loop_
_atom_site_label
_atom_site_type_symbol
_atom_site_fract_x
_atom_site_fract_y
_atom_site_fract_z
_atom_site_U_iso_or_equiv
_atom_site_adp_type
_atom_site_occupancy
_atom_site_refinement_flags_posn
Br1 Br 0.91210(2) 0.150510(9) 0.970044(13) 0.02820(6) Uani 1.000000 .
P2 P 0.64469(5) -0.18287(2) 0.78645(3) 0.01900(10) Uani 1.000000 .
P3 P 0.61734(5) -0.25308(2) 0.96675(3) 0.01938(10) Uani 1.000000 .
Cl4 Cl 1.39458(5) 0.01128(3) 0.84268(3) 0.03856(13) Uani 1.000000 .
Cl5 Cl 1.22041(6) 0.04618(3) 0.62408(3) 0.03665(13) Uani 1.000000 .
Cl6 Cl 1.12083(6) 0.11776(3) 0.78780(4) 0.04007(14) Uani 1.000000 .
Al7 Al 1.20284(6) 0.02858(3) 0.75039(4) 0.02342(13) Uani 1.000000 .
Cl8 Cl 1.08295(6) -0.05734(3) 0.74775(5) 0.04842(16) Uani 1.000000 .
C1 C 0.71012(17) -0.14154(9) 0.89605(12) 0.0177(4) Uani 1.000000 .
C2 C 0.56742(19) -0.06371(9) 0.69669(12) 0.0236(4) Uani 1.000000 .
C3 C 0.65299(18) -0.11834(9) 0.70783(11) 0.0191(4) Uani 1.000000 .
C4 C 0.85111(18) 0.06019(9) 0.94597(12) 0.0204(4) Uani 1.000000 .
C5 C 0.70183(17) -0.17593(9) 0.96603(12) 0.0191(4) Uani 1.000000 .
C6 C 0.91119(19) -0.22484(10) 0.81740(13) 0.0255(4) Uani 1.000000 .
C7 C 0.3905(2) -0.29493(11) 1.00057(16) 0.0374(5) Uani 1.000000 .
C8 C 0.89123(18) 0.02209(9) 0.88727(12) 0.0210(4) Uani 1.000000 .
C9 C 0.46299(19) -0.23131(9) 0.98779(13) 0.0245(4) Uani 1.000000 .
C10 C 0.7307(2) -0.12375(11) 0.65405(13) 0.0291(5) Uani 1.000000 .
C11 C 0.72155(18) -0.03072(9) 0.96899(12) 0.0209(4) Uani 1.000000 .
C12 C 0.84440(17) -0.04332(9) 0.86925(12) 0.0193(4) Uani 1.000000 .
C13 C 0.75981(17) -0.07107(9) 0.91026(11) 0.0175(4) Uani 1.000000 .
C14 C 0.7285(2) -0.31630(10) 1.03676(13) 0.0278(4) Uani 1.000000 .
C15 C 0.3786(2) -0.19359(11) 0.90511(15) 0.0342(5) Uani 1.000000 .
C16 C 0.76711(19) 0.03471(9) 0.98739(12) 0.0225(4) Uani 1.000000 .
C17 C 0.6439(2) -0.01975(11) 0.58351(14) 0.0346(5) Uani 1.000000 .
C18 C 0.7413(2) -0.30743(10) 0.76200(13) 0.0275(4) Uani 1.000000 .
C19 C 0.77771(18) -0.24159(9) 0.78934(11) 0.0197(4) Uani 1.000000 .
C20 C 0.9674(2) -0.33805(11) 0.79033(14) 0.0339(5) Uani 1.000000 .
C21 C 0.8596(2) -0.31119(12) 1.01737(16) 0.0381(5) Uani 1.000000 .
C22 C 0.8358(2) -0.35538(10) 0.76251(14) 0.0343(5) Uani 1.000000 .
C23 C 0.7267(2) -0.07431(12) 0.59265(14) 0.0382(5) Uani 1.000000 .
C24 C 0.4911(2) -0.18513(12) 1.06822(15) 0.0382(5) Uani 1.000000 .
C25 C 1.0050(2) -0.27264(10) 0.81795(14) 0.0317(5) Uani 1.000000 .
C26 C 0.5637(2) -0.01451(10) 0.63516(13) 0.0292(4) Uani 1.000000 .
C27 C 0.6681(3) -0.38633(11) 1.00948(18) 0.0438(6) Uani 1.000000 .
C28 C 0.7516(2) -0.30311(12) 1.13477(14) 0.0412(6) Uani 1.000000 .
H3 H 0.5824(18) -0.2780(10) 0.8901(12) 0.021(5) Uiso 1.000000 .
H16 H 0.74103(19) 0.06155(9) 1.02778(12) 0.0270(5) Uiso 1.000000 R
H11 H 0.66309(18) -0.04857(9) 0.99684(12) 0.0250(5) Uiso 1.000000 R
H12 H 0.87028(17) -0.06968(9) 0.82835(12) 0.0232(4) Uiso 1.000000 R
H8 H 0.94978(18) 0.04038(9) 0.85980(12) 0.0252(5) Uiso 1.000000 R
H10 H 0.7870(2) -0.16164(11) 0.65945(13) 0.0349(5) Uiso 1.000000 R
H23 H 0.7812(2) -0.07799(12) 0.55669(14) 0.0458(6) Uiso 1.000000 R
H17 H 0.6419(2) 0.01434(11) 0.54162(14) 0.0415(6) Uiso 1.000000 R
H26 H 0.5059(2) 0.02293(10) 0.62837(13) 0.0350(5) Uiso 1.000000 R
H2 H 0.51134(19) -0.06028(9) 0.73161(12) 0.0284(5) Uiso 1.000000 R
H6 H 0.93784(19) -0.18017(10) 0.83631(13) 0.0306(5) Uiso 1.000000 R
H25 H 1.0957(2) -0.26070(10) 0.83734(14) 0.0380(6) Uiso 1.000000 R
H20 H 1.0322(2) -0.37077(11) 0.79059(14) 0.0407(6) Uiso 1.000000 R
H22 H 0.8098(2) -0.40014(10) 0.74369(14) 0.0412(6) Uiso 1.000000 R
H18 H 0.6507(2) -0.31966(10) 0.74278(13) 0.0330(5) Uiso 1.000000 R
H5 H 0.74650(17) -0.15672(9) 1.02194(12) 0.0230(4) Uiso 1.000000 R
H7a H 0.3776(14) -0.3251(4) 0.9502(5) 0.0561(8) Uiso 1.000000 GR
H7b H 0.4431(8) -0.3180(4) 1.0545(6) 0.0561(8) Uiso 1.000000 GR
H7c H 0.3046(7) -0.28247(13) 1.0052(10) 0.0561(8) Uiso 1.000000 GR
H15a H 0.4260(7) -0.1534(4) 0.8964(6) 0.0514(7) Uiso 1.000000 GR
H15b H 0.3612(13) -0.2232(3) 0.8538(2) 0.0514(7) Uiso 1.000000 GR
H15c H 0.2949(7) -0.1801(7) 0.9124(4) 0.0514(7) Uiso 1.000000 GR
H21a H 0.8428(3) -0.3163(8) 0.9541(2) 0.0572(8) Uiso 1.000000 GR
H21b H 0.8999(8) -0.2671(3) 1.0366(10) 0.0572(8) Uiso 1.000000 GR
H21c H 0.9194(6) -0.3469(5) 1.0491(8) 0.0572(8) Uiso 1.000000 GR
H24a H 0.5487(13) -0.2085(3) 1.1202(2) 0.0573(8) Uiso 1.000000 GR
H24b H 0.5345(14) -0.1439(4) 1.0583(5) 0.0573(8) Uiso 1.000000 GR
H24c H 0.4079(3) -0.1734(7) 1.0776(6) 0.0573(8) Uiso 1.000000 GR
H27a H 0.5837(8) -0.3894(3) 1.0205(10) 0.0658(9) Uiso 1.000000 GR
H27b H 0.6537(16) -0.3934(4) 0.9467(3) 0.0658(9) Uiso 1.000000 GR
H27c H 0.7284(8) -0.42092(11) 1.0437(8) 0.0658(9) Uiso 1.000000 GR
H28a H 0.7819(16) -0.2566(3) 1.1492(3) 0.0619(8) Uiso 1.000000 GR
H28b H 0.6690(5) -0.3099(8) 1.1473(3) 0.0619(8) Uiso 1.000000 GR
H28c H 0.8187(12) -0.3344(6) 1.17031(14) 0.0619(8) Uiso 1.000000 GR

loop_
_atom_site_aniso_label
_atom_site_aniso_U_11
_atom_site_aniso_U_22
_atom_site_aniso_U_33
_atom_site_aniso_U_12
_atom_site_aniso_U_13
_atom_site_aniso_U_23
Br1 0.03050(12) 0.01956(10) 0.03218(12) -0.00517(8) 0.00700(9) -0.00208(8)
P2 0.0188(2) 0.0221(2) 0.0164(2) -0.00156(19) 0.00602(19) -0.00099(18)
P3 0.0226(2) 0.0177(2) 0.0196(2) -0.00218(19) 0.0092(2) 0.00077(19)
Cl4 0.0304(3) 0.0555(3) 0.0297(3) 0.0096(2) 0.0097(2) -0.0061(2)
Cl5 0.0503(3) 0.0363(3) 0.0271(3) 0.0016(2) 0.0178(2) 0.0017(2)
Cl6 0.0382(3) 0.0337(3) 0.0542(4) 0.0055(2) 0.0231(3) -0.0108(2)
Al7 0.0230(3) 0.0241(3) 0.0270(3) -0.0009(2) 0.0135(3) -0.0033(2)
Cl8 0.0508(4) 0.0387(3) 0.0696(4) -0.0179(3) 0.0385(3) -0.0118(3)
C1 0.0135(9) 0.0211(9) 0.0196(9) 0.0001(7) 0.0068(7) -0.0005(7)
C2 0.0233(10) 0.0276(10) 0.0210(9) 0.0014(8) 0.0086(8) -0.0048(8)
C3 0.0185(9) 0.0235(9) 0.0133(9) 0.0007(7) 0.0025(7) -0.0009(7)
C4 0.0202(9) 0.0165(9) 0.0212(9) -0.0003(7) 0.0022(8) 0.0013(7)
C5 0.0190(9) 0.0193(9) 0.0187(9) -0.0021(7) 0.0056(8) -0.0022(7)
C6 0.0278(11) 0.0219(10) 0.0264(10) -0.0012(8) 0.0083(9) -0.0013(8)
C7 0.0333(12) 0.0319(11) 0.0547(15) -0.0081(9) 0.0248(11) 0.0014(10)
C8 0.0167(9) 0.0226(9) 0.0243(10) -0.0015(7) 0.0074(8) 0.0037(8)
C9 0.0231(10) 0.0243(10) 0.0300(11) -0.0039(8) 0.0141(9) -0.0020(8)
C10 0.0304(11) 0.0362(11) 0.0235(10) 0.0120(9) 0.0128(9) 0.0062(9)
C11 0.0215(10) 0.0233(9) 0.0194(9) -0.0007(7) 0.0090(8) 0.0023(7)
C12 0.0198(9) 0.0222(9) 0.0174(9) 0.0012(7) 0.0080(7) 0.0008(7)
C13 0.0150(9) 0.0206(9) 0.0150(9) 0.0008(7) 0.0024(7) 0.0014(7)
C14 0.0325(11) 0.0231(10) 0.0285(11) 0.0037(8) 0.0109(9) 0.0079(8)
C15 0.0251(11) 0.0388(12) 0.0414(13) 0.0037(9) 0.0143(10) 0.0060(10)
C16 0.0258(10) 0.0227(9) 0.0206(9) 0.0016(8) 0.0097(8) -0.0004(7)
C17 0.0357(12) 0.0357(12) 0.0297(11) 0.0024(9) 0.0071(10) 0.0146(9)
C18 0.0289(11) 0.0249(10) 0.0247(10) -0.0025(8) 0.0034(9) -0.0019(8)
C19 0.0243(10) 0.0217(9) 0.0132(8) 0.0011(7) 0.0063(7) 0.0006(7)
C20 0.0364(12) 0.0304(11) 0.0327(12) 0.0130(9) 0.0081(10) 0.0006(9)
C21 0.0319(12) 0.0406(13) 0.0427(13) 0.0105(10) 0.0132(10) 0.0177(10)
C22 0.0440(13) 0.0217(10) 0.0323(12) 0.0027(9) 0.0056(10) -0.0050(9)
C23 0.0384(13) 0.0534(14) 0.0293(12) 0.0121(11) 0.0200(10) 0.0146(10)
C24 0.0375(13) 0.0425(13) 0.0403(13) -0.0020(10) 0.0206(11) -0.0122(10)
C25 0.0248(11) 0.0328(11) 0.0347(12) 0.0042(9) 0.0061(9) 0.0005(9)
C26 0.0301(11) 0.0228(10) 0.0297(11) 0.0047(8) 0.0028(9) -0.0010(8)
C27 0.0506(15) 0.0225(11) 0.0602(16) 0.0042(10) 0.0205(13) 0.0069(11)
C28 0.0473(14) 0.0472(14) 0.0280(12) 0.0093(11) 0.0106(11) 0.0119(10)

loop_
_atom_type_symbol
_atom_type_scat_dispersion_real
_atom_type_scat_dispersion_imag
_atom_type_scat_Cromer_Mann_a1
_atom_type_scat_Cromer_Mann_a2
_atom_type_scat_Cromer_Mann_a3
_atom_type_scat_Cromer_Mann_a4
_atom_type_scat_Cromer_Mann_b1
_atom_type_scat_Cromer_Mann_b2
_atom_type_scat_Cromer_Mann_b3
_atom_type_scat_Cromer_Mann_b4
_atom_type_scat_Cromer_Mann_c
_atom_type_scat_source
_atom_type_scat_dispersion_source
Al 0.06458 0.05193 6.42020 1.90020 1.59360 1.96460 3.03870 0.74260 31.54720 85.08860 1.11510 'International Tables Volume C Table 6.1.1.4 (pp. 500-502)' 'Brennan, Cowan, Rev. Sci. Instrum., 1992, 63, 850'
Br -0.38188 2.46625 17.17890 5.23580 5.63770 3.98510 2.17230 16.57960 0.26090 41.43280 2.95570 'International Tables Volume C Table 6.1.1.4 (pp. 500-502)' 'Brennan, Cowan, Rev. Sci. Instrum., 1992, 63, 850'
C 0.00313 0.00162 2.31000 1.02000 1.58860 0.86500 20.84390 10.20750 0.56870 51.65120 0.21560 'International Tables Volume C Table 6.1.1.4 (pp. 500-502)' 'Brennan, Cowan, Rev. Sci. Instrum., 1992, 63, 850'
Cl 0.14908 0.15974 11.46040 7.19640 6.25560 1.64550 0.01040 1.16620 18.51940 47.77840 -9.55740 'International Tables Volume C Table 6.1.1.4 (pp. 500-502)' 'Brennan, Cowan, Rev. Sci. Instrum., 1992, 63, 850'
H 0.00000 0.00000 0.49300 0.32291 0.14019 0.04081 10.51090 26.12570 3.14236 57.79970 0.00304 'International Tables Volume C Table 6.1.1.4 (pp. 500-502)' 'Brennan, Cowan, Rev. Sci. Instrum., 1992, 63, 850'
P 0.10265 0.09519 6.43450 4.17910 1.78000 1.49080 1.90670 27.15700 0.52600 68.16450 1.11490 'International Tables Volume C Table 6.1.1.4 (pp. 500-502)' 'Brennan, Cowan, Rev. Sci. Instrum., 1992, 63, 850'

loop_
_geom_angle_atom_site_label_1
_geom_angle_atom_site_label_2
_geom_angle_atom_site_label_3
_geom_angle
_geom_angle_site_symmetry_1
_geom_angle_site_symmetry_3
_geom_angle_publ_flag
C3 P2 C1 105.04(8) . . ?
C19 P2 C1 101.90(8) . . ?
C19 P2 C3 104.50(8) . . ?
C9 P3 C5 106.79(8) . . ?
C14 P3 C5 111.12(9) . . ?
C14 P3 C9 119.19(9) . . ?
H3 P3 C5 108.6(9) . . ?
H3 P3 C9 105.8(9) . . ?
H3 P3 C14 104.9(9) . . ?
Cl5 Al7 Cl4 108.96(3) . . ?
Cl6 Al7 Cl4 109.09(3) . . ?
Cl6 Al7 Cl5 107.71(3) . . ?
Cl8 Al7 Cl4 108.90(4) . . ?
Cl8 Al7 Cl5 110.69(3) . . ?
Cl8 Al7 Cl6 111.43(3) . . ?
C5 C1 P2 117.55(14) . . ?
C13 C1 P2 124.40(13) . . ?
C13 C1 C5 117.81(16) . . ?
C26 C2 C3 120.37(18) . . ?
H2 C2 C3 119.82(11) . . ?
H2 C2 C26 119.82(12) . . ?
C2 C3 P2 117.15(14) . . ?
C10 C3 P2 123.63(14) . . ?
C10 C3 C2 118.98(17) . . ?
C8 C4 Br1 119.37(14) . . ?
C16 C4 Br1 118.80(14) . . ?
C16 C4 C8 121.83(17) . . ?
C1 C5 P3 127.92(14) . . ?
H5 C5 P3 116.04(6) . . ?
H5 C5 C1 116.04(11) . . ?
C25 C6 C19 120.53(18) . . ?
H6 C6 C19 119.74(11) . . ?
H6 C6 C25 119.74(12) . . ?
H7a C7 C9 109.5 . . ?
H7b C7 C9 109.5 . . ?
H7b C7 H7a 109.5 . . ?
H7c C7 C9 109.5 . . ?
H7c C7 H7a 109.5 . . ?
H7c C7 H7b 109.5 . . ?
C12 C8 C4 118.79(17) . . ?
H8 C8 C4 120.61(11) . . ?
H8 C8 C12 120.61(11) . . ?
C7 C9 P3 110.90(14) . . ?
C15 C9 P3 105.36(13) . . ?
C15 C9 C7 109.65(17) . . ?
C24 C9 P3 110.71(14) . . ?
C24 C9 C7 110.35(17) . . ?
C24 C9 C15 109.75(17) . . ?
C23 C10 C3 120.37(19) . . ?
H10 C10 C3 119.81(11) . . ?
H10 C10 C23 119.81(12) . . ?
C16 C11 C13 121.35(17) . . ?
H11 C11 C13 119.32(10) . . ?
H11 C11 C16 119.32(11) . . ?
C13 C12 C8 121.09(17) . . ?
H12 C12 C8 119.46(11) . . ?
H12 C12 C13 119.46(10) . . ?
C11 C13 C1 118.21(16) . . ?
C12 C13 C1 123.58(16) . . ?
C12 C13 C11 118.20(16) . . ?
C21 C14 P3 106.45(13) . . ?
C27 C14 P3 108.24(15) . . ?
C27 C14 C21 109.24(18) . . ?
C28 C14 P3 111.58(14) . . ?
C28 C14 C21 110.14(18) . . ?
C28 C14 C27 111.05(18) . . ?
H15a C15 C9 109.5 . . ?
H15b C15 C9 109.5 . . ?
H15b C15 H15a 109.5 . . ?
H15c C15 C9 109.5 . . ?
H15c C15 H15a 109.5 . . ?
H15c C15 H15b 109.5 . . ?
C11 C16 C4 118.73(17) . . ?
H16 C16 C4 120.64(11) . . ?
H16 C16 C11 120.64(11) . . ?
C26 C17 C23 120.09(19) . . ?
H17 C17 C23 119.95(12) . . ?
H17 C17 C26 119.95(12) . . ?
C22 C18 C19 120.75(19) . . ?
H18 C18 C19 119.62(12) . . ?
H18 C18 C22 119.62(12) . . ?
C6 C19 P2 124.50(14) . . ?
C18 C19 P2 116.90(14) . . ?
C18 C19 C6 118.60(17) . . ?
C25 C20 C22 119.81(19) . . ?
H20 C20 C22 120.10(12) . . ?
H20 C20 C25 120.10(13) . . ?
H21a C21 C14 109.5 . . ?
H21b C21 C14 109.5 . . ?
H21b C21 H21a 109.5 . . ?
H21c C21 C14 109.5 . . ?
H21c C21 H21a 109.5 . . ?
H21c C21 H21b 109.5 . . ?
C20 C22 C18 119.98(19) . . ?
H22 C22 C18 120.01(12) . . ?
H22 C22 C20 120.01(12) . . ?
C17 C23 C10 120.2(2) . . ?
H23 C23 C10 119.92(12) . . ?
H23 C23 C17 119.92(12) . . ?
H24a C24 C9 109.5 . . ?
H24b C24 C9 109.5 . . ?
H24b C24 H24a 109.5 . . ?
H24c C24 C9 109.5 . . ?
H24c C24 H24a 109.5 . . ?
H24c C24 H24b 109.5 . . ?
C20 C25 C6 120.3(2) . . ?
H25 C25 C6 119.83(12) . . ?
H25 C25 C20 119.83(13) . . ?
C17 C26 C2 119.99(19) . . ?
H26 C26 C2 120.00(12) . . ?
H26 C26 C17 120.00(12) . . ?
H27a C27 C14 109.5 . . ?
H27b C27 C14 109.5 . . ?
H27b C27 H27a 109.5 . . ?
H27c C27 C14 109.5 . . ?
H27c C27 H27a 109.5 . . ?
H27c C27 H27b 109.5 . . ?
H28a C28 C14 109.5 . . ?
H28b C28 C14 109.5 . . ?
H28b C28 H28a 109.5 . . ?
H28c C28 C14 109.5 . . ?
H28c C28 H28a 109.5 . . ?
H28c C28 H28b 109.5 . . ?

loop_
_geom_bond_atom_site_label_1
_geom_bond_atom_site_label_2
_geom_bond_distance
_geom_bond_site_symmetry_2
_geom_bond_publ_flag
Br1 C4 1.9033(18) . ?
P2 C1 1.8620(18) . ?
P2 C3 1.8221(18) . ?
P2 C19 1.8305(19) . ?
P3 C5 1.7804(18) . ?
P3 C9 1.8460(19) . ?
P3 C14 1.840(2) . ?
P3 H3 1.267(19) . ?
Cl4 Al7 2.1351(8) . ?
Cl5 Al7 2.1302(8) . ?
Cl6 Al7 2.1473(8) . ?
Al7 Cl8 2.1271(8) . ?
C1 C5 1.344(3) . ?
C1 C13 1.487(2) . ?
C2 C3 1.393(3) . ?
C2 C26 1.381(3) . ?
C2 H2 0.9500 . ?
C3 C10 1.388(3) . ?
C4 C8 1.383(3) . ?
C4 C16 1.380(3) . ?
C5 H5 0.9500 . ?
C6 C19 1.393(3) . ?
C6 C25 1.380(3) . ?
C6 H6 0.9500 . ?
C7 C9 1.531(3) . ?
C7 H7a 0.9800 . ?
C7 H7b 0.9800 . ?
C7 H7c 0.9800 . ?
C8 C12 1.387(3) . ?
C8 H8 0.9500 . ?
C9 C15 1.537(3) . ?
C9 C24 1.533(3) . ?
C10 C23 1.383(3) . ?
C10 H10 0.9500 . ?
C11 C13 1.398(3) . ?
C11 C16 1.384(3) . ?
C11 H11 0.9500 . ?
C12 C13 1.397(2) . ?
C12 H12 0.9500 . ?
C14 C21 1.539(3) . ?
C14 C27 1.535(3) . ?
C14 C28 1.537(3) . ?
C15 H15a 0.9800 . ?
C15 H15b 0.9800 . ?
C15 H15c 0.9800 . ?
C16 H16 0.9500 . ?
C17 C23 1.377(3) . ?
C17 C26 1.381(3) . ?
C17 H17 0.9500 . ?
C18 C19 1.393(3) . ?
C18 C22 1.388(3) . ?
C18 H18 0.9500 . ?
C20 C22 1.378(3) . ?
C20 C25 1.388(3) . ?
C20 H20 0.9500 . ?
C21 H21a 0.9800 . ?
C21 H21b 0.9800 . ?
C21 H21c 0.9800 . ?
C22 H22 0.9500 . ?
C23 H23 0.9500 . ?
C24 H24a 0.9800 . ?
C24 H24b 0.9800 . ?
C24 H24c 0.9800 . ?
C25 H25 0.9500 . ?
C26 H26 0.9500 . ?
C27 H27a 0.9800 . ?
C27 H27b 0.9800 . ?
C27 H27c 0.9800 . ?
C28 H28a 0.9800 . ?
C28 H28b 0.9800 . ?
C28 H28c 0.9800 . ?

loop_
_geom_torsion_atom_site_label_1
_geom_torsion_atom_site_label_2
_geom_torsion_atom_site_label_3
_geom_torsion_atom_site_label_4
_geom_torsion
_geom_torsion_site_symmetry_1
_geom_torsion_site_symmetry_2
_geom_torsion_site_symmetry_3
_geom_torsion_site_symmetry_4
_geom_torsion_publ_flag
Br1 C4 C8 C12 -178.99(14) . . . . ?
Br1 C4 C16 C11 179.22(14) . . . . ?
P2 C1 C5 P3 -8.41(16) . . . . ?
P2 C1 C13 C11 135.89(15) . . . . ?
P2 C1 C13 C12 -45.21(17) . . . . ?
P2 C3 C2 C26 -176.86(14) . . . . ?
P2 C3 C10 C23 176.58(18) . . . . ?
P2 C19 C6 C25 179.53(16) . . . . ?
P2 C19 C18 C22 -179.65(15) . . . . ?
P3 C5 C1 C13 166.33(15) . . . . ?
C1 P2 C3 C2 -68.84(11) . . . . ?
C1 P2 C3 C10 116.88(13) . . . . ?
C1 P2 C19 C6 -46.16(12) . . . . ?
C1 P2 C19 C18 133.34(12) . . . . ?
C1 C5 P3 C9 -102.69(18) . . . . ?
C1 C5 P3 C14 125.81(17) . . . . ?
C1 C13 C11 C16 178.08(16) . . . . ?
C1 C13 C12 C8 -177.80(17) . . . . ?
C2 C3 P2 C19 -175.71(14) . . . . ?
C2 C3 C10 C23 2.4(2) . . . . ?
C2 C26 C17 C23 0.6(2) . . . . ?
C3 P2 C1 C5 172.91(12) . . . . ?
C3 P2 C1 C13 -1.44(11) . . . . ?
C3 P2 C19 C6 63.01(12) . . . . ?
C3 P2 C19 C18 -117.48(12) . . . . ?
C3 C2 C26 C17 0.8(2) . . . . ?
C3 C10 C23 C17 -1.0(2) . . . . ?
C4 C8 C12 C13 -1.0(2) . . . . ?
C4 C16 C11 C13 0.5(2) . . . . ?
C5 P3 C9 C7 -173.27(14) . . . . ?
C5 P3 C9 C15 68.16(12) . . . . ?
C5 P3 C9 C24 -50.42(13) . . . . ?
C5 P3 C14 C21 -42.45(13) . . . . ?
C5 P3 C14 C27 -159.78(15) . . . . ?
C5 P3 C14 C28 77.74(13) . . . . ?
C5 C1 P2 C19 -78.32(15) . . . . ?
C5 C1 C13 C11 -38.45(19) . . . . ?
C5 C1 C13 C12 140.45(17) . . . . ?
C6 C19 C18 C22 -0.1(2) . . . . ?
C6 C25 C20 C22 -0.2(2) . . . . ?
C7 C9 P3 C14 -46.42(18) . . . . ?
C8 C4 C16 C11 -0.4(2) . . . . ?
C8 C12 C13 C11 1.1(2) . . . . ?
C9 P3 C14 C21 -167.23(16) . . . . ?
C9 P3 C14 C27 75.44(14) . . . . ?
C9 P3 C14 C28 -47.05(13) . . . . ?
C10 C3 P2 C19 10.01(18) . . . . ?
C10 C3 C2 C26 -2.3(2) . . . . ?
C10 C23 C17 C26 -0.5(3) . . . . ?
C12 C8 C4 C16 0.6(2) . . . . ?
C12 C13 C11 C16 -0.9(2) . . . . ?
C13 C1 P2 C19 107.32(15) . . . . ?
C14 P3 C9 C15 -164.99(15) . . . . ?
C14 P3 C9 C24 76.42(14) . . . . ?
C18 C19 C6 C25 0.0(2) . . . . ?
C18 C22 C20 C25 0.1(3) . . . . ?
C19 C6 C25 C20 0.1(2) . . . . ?
C19 C18 C22 C20 0.0(2) . . . . ?
